data_2008347
loop_
_publ_author_name
'Miller, Alan J.'
'Brunskill, Andrew P. J.'
'Lalancette, Roger A.'
'Thompson, Hugh W.'

_publ_section_title
;
 (+-)-3-Oxo-1,2,3,9,10,10a-hexahydrophenanthrene-10a-carboxylic acid:
 catemeric hydrogen bonding in a \d-keto acid
;
_journal_issue 4
_journal_name_full 'Acta Crystallographica Section C'
_journal_page_first 563
_journal_page_last 566
_journal_paper_doi 10.1107/S0108270198017417
_journal_volume 55
_journal_year 1999
_chemical_formula_analytical 'C15 H14 O3'
_chemical_formula_moiety 'C15 H14 O3'
_chemical_formula_structural 'C15 H14 O3'
_chemical_formula_sum 'C15 H14 O3'
_chemical_formula_weight 242.26
_chemical_melting_point 'Decomposes above 420 K'
_chemical_name_common
;
(+/-)-10a-Carboxy-1,9,10,10a-tetrahydrophenanthren-3(2H)-one
;
_chemical_name_systematic
;
(+/-)-10a-Carboxy-1,9,10,10a-tetrahydrophenanthren-3(2H)-one
;
_space_group_IT_number 14
_symmetry_cell_setting monoclinic
_symmetry_space_group_name_Hall '-P 2yn'
_symmetry_space_group_name_H-M 'P 1 21/n 1'
_audit_creation_method SHELXTL/PC
_cell_angle_alpha 90.00
_cell_angle_beta 101.79(2)
_cell_angle_gamma 90.00
_cell_formula_units_Z 4
_cell_length_a 9.305(2)
_cell_length_b 12.780(3)
_cell_length_c 10.444(3)
_cell_measurement_reflns_used 40
_cell_measurement_temperature 293(2)
_cell_measurement_theta_max 14.82
_cell_measurement_theta_min 2.53
_cell_volume 1215.8(5)
_computing_cell_refinement 'XSCANS (Siemens,  1996)'
_computing_data_collection 'XSCANS (Fait, 1991)'
_computing_data_reduction 'XSCANS (Siemens,  1996)'
_computing_molecular_graphics SHELXTL/PC
_computing_publication_material SHELXTL/PC
_computing_structure_refinement SHELXTL/PC
_computing_structure_solution 'SHELXTL/PC (Sheldrick, 1994)'
_diffrn_ambient_temperature 293(2)
_diffrn_measurement_device 'Siemens P4'
_diffrn_measurement_method 2\q/\q
_diffrn_radiation_monochromator graphite
_diffrn_radiation_source 'normal-focus sealed tube'
_diffrn_radiation_type MoK\a
_diffrn_radiation_wavelength 0.71073
_diffrn_reflns_av_R_equivalents 0.030
_diffrn_reflns_av_sigmaI/netI 0.062
_diffrn_reflns_limit_h_max 1
_diffrn_reflns_limit_h_min -11
_diffrn_reflns_limit_k_max 1
_diffrn_reflns_limit_k_min -15
_diffrn_reflns_limit_l_max 12
_diffrn_reflns_limit_l_min -12
_diffrn_reflns_number 3110
_diffrn_reflns_theta_max 26
_diffrn_reflns_theta_min 2.55
_diffrn_standards_decay_% 'variation <1'
_diffrn_standards_interval_count 97
_diffrn_standards_number 3
_exptl_absorpt_coefficient_mu 0.092
_exptl_absorpt_correction_T_max 0.981
_exptl_absorpt_correction_T_min 0.964
_exptl_absorpt_correction_type 'face-indexed numerical (Sheldrick, 1994)'
_exptl_crystal_colour 'Pale yellow'
_exptl_crystal_density_diffrn 1.324
_exptl_crystal_density_meas 1.320(10)
_exptl_crystal_density_method 'flotation in CCl~4~/p-xylene'
_exptl_crystal_description Block
_exptl_crystal_F_000 512
_exptl_crystal_size_max 0.64
_exptl_crystal_size_mid 0.40
_exptl_crystal_size_min 0.22
_refine_diff_density_max 0.162
_refine_diff_density_min -0.162
_refine_ls_extinction_coef 'refined to 0'
_refine_ls_extinction_method SHELXTL/PC
_refine_ls_goodness_of_fit_all 1.04
_refine_ls_goodness_of_fit_obs 1.16
_refine_ls_hydrogen_treatment mixed
_refine_ls_matrix_type full
_refine_ls_number_parameters 167
_refine_ls_number_reflns 2392
_refine_ls_number_restraints 0
_refine_ls_restrained_S_all 1.06
_refine_ls_restrained_S_obs 1.16
_refine_ls_R_factor_all 0.123
_refine_ls_R_factor_obs 0.059
_refine_ls_shift/esd_max <0.001
_refine_ls_shift/esd_mean 0.000
_refine_ls_structure_factor_coef Fsqd
_refine_ls_weighting_details 'w = 1/[\s^2^(Fo^2^)+(0.0318P)^2^+0.5421P] where P = (Fo^2^+2Fc^2^)/3'
_refine_ls_weighting_scheme calc
_refine_ls_wR_factor_all 0.138
_refine_ls_wR_factor_obs 0.109
_reflns_number_observed 1304
_reflns_number_total 2393
_reflns_observed_criterion I>2\s(I)
_cod_data_source_file fg1524.cif
_cod_data_source_block FG1524
_cod_depositor_comments
;
The following automatic conversions were performed:
'_geom_bond_publ_flag' value 'Y' changed to 'y' according to
'/home/saulius/struct/CIF-dictionaries/cif_core.dic' dictionary named
'cif_core.dic' version 2.4.1 from 2010-06-29 (3 times).

Automatic conversion script
Id: cif_fix_enum 1527 2010-12-29 10:47:43Z saulius 

The following automatic conversions were performed:

'_geom_bond_publ_flag' value 'Y' changed to 'y' according to
/home/saulius/struct/CIF-dictionaries/cif_core.dic dictionary named
'cif_core.dic' version 2.4.1 from 2010-06-29 (3
times).

'_geom_angle_publ_flag' value 'Y' changed to 'y' according
to /home/saulius/struct/CIF-dictionaries/cif_core.dic dictionary
named 'cif_core.dic' version 2.4.1 from 2010-06-29 (2 times).

Automatic conversion script
Id: cif_fix_values 1715 2011-07-08 13:25:40Z adriana 

The following automatic conversions were performed:

'_refine_ls_weighting_scheme' value 'calc w =
1/[\s^2^(Fo^2^)+(0.0318P)^2^+0.5421P] where P = (Fo^2^+2Fc^2^)/3' was
changed to 'calc'. New tag '_refine_ls_weighting_details' was
created. The value of the new tag was set to 'w =
1/[\s^2^(Fo^2^)+(0.0318P)^2^+0.5421P] where P = (Fo^2^+2Fc^2^)/3'.

Automatic conversion script
Id: cif_fix_values 3143 2015-03-26 13:38:13Z robertas 
;
_cod_original_sg_symbol_H-M 'P 21/n'
_cod_database_code 2008347

loop_
_symmetry_equiv_pos_as_xyz
'x, y, z'
'-x+1/2, y+1/2, -z+1/2'
'-x, -y, -z'
'x-1/2, -y-1/2, z-1/2'

loop_
_atom_site_aniso_label
_atom_site_aniso_U_11
_atom_site_aniso_U_22
_atom_site_aniso_U_33
_atom_site_aniso_U_12
_atom_site_aniso_U_13
_atom_site_aniso_U_23
O1 0.143(2) 0.071(2) 0.0444(12) 0.043(2) 0.0338(14) 0.0086(11)
O2 0.0588(14) 0.076(2) 0.094(2) -0.0180(13) 0.0219(13) -0.0053(13)
O3 0.097(2) 0.0472(13) 0.084(2) -0.0206(13) 0.0430(15) -0.0155(12)
C1 0.050(2) 0.055(2) 0.064(2) 0.006(2) -0.002(2) -0.007(2)
C2 0.076(2) 0.054(2) 0.042(2) 0.011(2) 0.000(2) -0.0008(14)
C3 0.069(2) 0.053(2) 0.043(2) 0.010(2) 0.012(2) 0.0012(15)
C4 0.068(2) 0.042(2) 0.045(2) 0.009(2) 0.0134(15) 0.0041(13)
C4A 0.0424(15) 0.043(2) 0.044(2) -0.0087(13) 0.0135(13) 0.0006(13)
C4B 0.047(2) 0.053(2) 0.042(2) -0.0157(15) 0.0130(13) 0.0007(14)
C5 0.047(2) 0.071(2) 0.050(2) -0.011(2) 0.0117(15) 0.014(2)
C6 0.058(2) 0.094(3) 0.059(2) -0.016(2) 0.006(2) 0.029(2)
C7 0.095(3) 0.106(3) 0.043(2) -0.046(3) 0.002(2) 0.021(2)
C8 0.110(3) 0.078(3) 0.046(2) -0.038(3) 0.029(2) -0.004(2)
C8A 0.076(2) 0.055(2) 0.050(2) -0.027(2) 0.030(2) -0.004(2)
C9 0.103(3) 0.057(2) 0.073(2) -0.017(2) 0.057(2) -0.011(2)
C10A 0.043(2) 0.041(2) 0.050(2) -0.0057(14) 0.0135(13) -0.0054(13)
C10 0.055(2) 0.056(2) 0.085(2) -0.008(2) 0.037(2) -0.010(2)
C11 0.056(2) 0.046(2) 0.042(2) -0.010(2) 0.0146(14) -0.0032(13)

loop_
_atom_site_label
_atom_site_fract_x
_atom_site_fract_y
_atom_site_fract_z
_atom_site_U_iso_or_equiv
_atom_site_thermal_displace_type
_atom_site_calc_flag
_atom_site_refinement_flags
_atom_site_occupancy
_atom_site_disorder_group
_atom_site_type_symbol
O1 0.1885(3) 0.0330(2) 0.0409(2) 0.0840(8) Uani d . 1 . O
O2 0.3141(2) 0.2787(2) 0.3544(2) 0.0755(7) Uani d . 1 . O
O3 0.1421(3) 0.3689(2) 0.4247(2) 0.0725(7) Uani d . 1 . O
H3 0.209(3) 0.420(2) 0.429(3) 0.080 Uiso calc R 1 . H
C1 -0.0041(3) 0.2103(2) 0.2120(3) 0.0583(8) Uani d . 1 . C
C2 0.0869(4) 0.1864(2) 0.1104(3) 0.0590(9) Uani d . 1 . C
C3 0.1546(3) 0.0809(2) 0.1317(3) 0.0548(8) Uani d . 1 . C
C4 0.1863(3) 0.0388(2) 0.2637(3) 0.0517(8) Uani d . 1 . C
C4A 0.1646(3) 0.0921(2) 0.3680(3) 0.0426(7) Uani d . 1 . C
C4B 0.2198(3) 0.0547(2) 0.5035(3) 0.0467(7) Uani d . 1 . C
C5 0.3296(3) -0.0222(2) 0.5293(3) 0.0559(8) Uani d . 1 . C
C6 0.3868(4) -0.0558(3) 0.6548(3) 0.0712(10) Uani d . 1 . C
C7 0.3337(4) -0.0134(3) 0.7569(3) 0.0829(13) Uani d . 1 . C
C8 0.2258(5) 0.0612(3) 0.7335(3) 0.0760(11) Uani d . 1 . C
C8A 0.1683(4) 0.0977(2) 0.6086(3) 0.0580(9) Uani d . 1 . C
C9 0.0542(4) 0.1822(3) 0.5884(3) 0.0722(10) Uani d . 1 . C
C10A 0.0834(3) 0.1952(2) 0.3533(3) 0.0440(7) Uani d . 1 . C
C10 -0.0232(3) 0.1968(3) 0.4477(3) 0.0622(9) Uani d . 1 . C
C11 0.1940(3) 0.2833(2) 0.3810(3) 0.0474(7) Uani d . 1 . C
H1A -0.0893 0.1648 0.1976 0.074(4) Uiso calc R 1 . H
H1B -0.0387 0.2819 0.2011 0.074(4) Uiso calc R 1 . H
H2A 0.0248 0.1898 0.0237 0.074(4) Uiso calc R 1 . H
H2B 0.1634 0.2387 0.1153 0.074(4) Uiso calc R 1 . H
H4A 0.2237 -0.0287 0.2761 0.071(4) Uiso calc R 1 . H
H5A 0.3647 -0.0512 0.4600 0.071(4) Uiso calc R 1 . H
H6A 0.4602 -0.1063 0.6701 0.071(4) Uiso calc R 1 . H
H7A 0.3712 -0.0354 0.8420 0.071(4) Uiso calc R 1 . H
H8A 0.1900 0.0881 0.8036 0.071(4) Uiso calc R 1 . H
H9A 0.1007 0.2477 0.6206 0.074(4) Uiso calc R 1 . H
H9B -0.0183 0.1660 0.6402 0.074(4) Uiso calc R 1 . H
H10A -0.0752 0.2630 0.4391 0.074(4) Uiso calc R 1 . H
H10B -0.0951 0.1415 0.4238 0.074(4) Uiso calc R 1 . H

loop_
_atom_type_symbol
_atom_type_description
_atom_type_scat_dispersion_real
_atom_type_scat_dispersion_imag
_atom_type_scat_source
C C 0.0033 0.0016 'International Tables Vol C Tables 4.2.6.8 and 6.1.1.4'
H H 0.0000 0.0000 'International Tables Vol C Tables 4.2.6.8 and 6.1.1.4'
O O 0.0106 0.0060 'International Tables Vol C Tables 4.2.6.8 and 6.1.1.4'

loop_
_geom_angle_atom_site_label_1
_geom_angle_atom_site_label_2
_geom_angle_atom_site_label_3
_geom_angle
_geom_angle_publ_flag
C2 C1 C10A 112.5(2) ?
C3 C2 C1 110.9(3) ?
O1 C3 C4 121.1(3) ?
O1 C3 C2 120.4(3) ?
C4 C3 C2 118.4(3) ?
C4A C4 C3 123.5(3) ?
C4 C4A C4B 122.3(3) ?
C4 C4A C10A 121.1(3) ?
C4B C4A C10A 116.5(2) ?
C8A C4B C5 118.5(3) ?
C8A C4B C4A 121.1(3) ?
C5 C4B C4A 120.4(3) ?
C6 C5 C4B 121.7(3) ?
C7 C6 C5 119.0(4) ?
C8 C7 C6 120.2(3) ?
C7 C8 C8A 122.0(4) ?
C8 C8A C4B 118.6(3) ?
C8 C8A C9 120.1(3) ?
C4B C8A C9 121.3(3) ?
C8A C9 C10 114.1(3) ?
C4A C10A C11 108.9(2) ?
C4A C10A C10 108.8(2) ?
C11 C10A C10 111.8(2) ?
C4A C10A C1 111.2(2) ?
C11 C10A C1 107.2(2) ?
C10 C10A C1 109.2(2) ?
C9 C10 C10A 112.4(2) ?
O2 C11 O3 122.9(3) ?
O2 C11 C10A 123.1(3) y
O3 C11 C10A 113.7(3) y

loop_
_geom_bond_atom_site_label_1
_geom_bond_atom_site_label_2
_geom_bond_site_symmetry_2
_geom_bond_distance
_geom_bond_publ_flag
O1 C3 . 1.223(3) y
O2 C11 . 1.207(3) y
O3 C11 . 1.315(3) y
O3 H3 . 0.90(3) ?
C1 C2 . 1.517(4) ?
C1 C10A . 1.545(4) ?
C2 C3 . 1.486(4) ?
C3 C4 . 1.452(4) ?
C4 C4A . 1.335(4) ?
C4A C4B . 1.482(4) ?
C4A C10A . 1.511(4) ?
C4B C8A . 1.398(4) ?
C4B C5 . 1.403(4) ?
C5 C6 . 1.378(4) ?
C6 C7 . 1.375(5) ?
C7 C8 . 1.369(5) ?
C8 C8A . 1.386(4) ?
C8A C9 . 1.499(4) ?
C9 C10 . 1.510(4) ?
C10A C11 . 1.513(4) ?
C10A C10 . 1.535(4) ?

loop_
_geom_torsion_atom_site_label_1
_geom_torsion_atom_site_label_2
_geom_torsion_atom_site_label_3
_geom_torsion_atom_site_label_4
_geom_torsion
C10A C1 C2 C3 53.1(3)
C1 C2 C3 O1 155.2(3)
C1 C2 C3 C4 -28.0(4)
O1 C3 C4 C4A 173.3(3)
C2 C3 C4 C4A -3.4(5)
C3 C4 C4A C4B -169.9(3)
C3 C4 C4A C10A 9.3(4)
C4 C4A C4B C8A -165.2(3)
C10A C4A C4B C8A 15.6(4)
C4 C4A C4B C5 17.4(4)
C10A C4A C4B C5 -161.8(2)
C8A C4B C5 C6 0.1(4)
C4A C4B C5 C6 177.6(3)
C4B C5 C6 C7 0.6(5)
C5 C6 C7 C8 -0.1(5)
C6 C7 C8 C8A -1.1(5)
C7 C8 C8A C4B 1.8(5)
C7 C8 C8A C9 -177.7(3)
C5 C4B C8A C8 -1.2(4)
C4A C4B C8A C8 -178.8(3)
C5 C4B C8A C9 178.2(3)
C4A C4B C8A C9 0.7(4)
C8 C8A C9 C10 -166.6(3)
C4B C8A C9 C10 13.9(4)
C4 C4A C10A C11 -101.3(3)
C4B C4A C10A C11 78.0(3)
C4 C4A C10A C10 136.8(3)
C4B C4A C10A C10 -44.0(3)
C4 C4A C10A C1 16.6(4)
C4B C4A C10A C1 -164.2(2)
C2 C1 C10A C4A -47.6(3)
C2 C1 C10A C11 71.2(3)
C2 C1 C10A C10 -167.6(3)
C8A C9 C10 C10A -44.0(4)
C4A C10A C10 C9 58.4(3)
C11 C10A C10 C9 -61.8(3)
C1 C10A C10 C9 179.9(2)
C4A C10A C11 O2 33.4(4)
C10 C10A C11 O2 153.6(3)
C1 C10A C11 O2 -86.9(3)
C4A C10A C11 O3 -153.0(2)
C10 C10A C11 O3 -32.8(3)
C1 C10A C11 O3 86.7(3)

loop_
_cod_related_entry_id
_cod_related_entry_database
_cod_related_entry_code
1 ChemSpider 21105682
